data_1571219
loop_
_publ_author_name
'Wang, Lingyao'
'Wu, Shuangshuang'
'Hu, Jianbo'
'Jiang, Yunjia'
'Li, Jiahao'
'Hu, Yongqi'
'Han, Yan'
'Ben, Teng'
'Chen, Banglin'
'Zhang, Yuanbin'

_publ_section_title
;
 A novel hydrophobic carborane-hybrid microporous material for reversed
 C<sub>2</sub>H<sub>6</sub> adsorption and efficient
 C<sub>2</sub>H<sub>4</sub>/C<sub>2</sub>H<sub>6</sub> separation under
 humid conditions.
;
_journal_issue 15
_journal_name_full 'Chemical science'
_journal_page_first 5653
_journal_page_last 5659
_journal_paper_doi 10.1039/d4sc00424h
_journal_volume 15
_journal_year 2024
_chemical_formula_moiety 'C7 H16 B10 Cu N O4, 3.667(C0.3 H0.6)'
_chemical_formula_sum 'C8.1 H18.2 B10 Cu N O4'
_chemical_formula_weight 365.28
_space_group_crystal_system tetragonal
_space_group_IT_number 115
_space_group_name_Hall 'P -4 -2'
_space_group_name_H-M_alt 'P -4 m 2'
_atom_sites_solution_hydrogens difmap
_atom_sites_solution_primary dual
_audit_creation_date 2023-07-01
_audit_creation_method
;
Olex2 1.5
(compiled 2023.03.06 svn.rbb2c1857 for OlexSys, GUI svn.r6748)
;
_audit_update_record
;
2023-08-10 deposited with the CCDC.	2024-03-11 downloaded from the CCDC.
;
_cell_angle_alpha 90
_cell_angle_beta 90
_cell_angle_gamma 90
_cell_formula_units_Z 2
_cell_length_a 11.1145(6)
_cell_length_b 11.1145(6)
_cell_length_c 9.5867(7)
_cell_measurement_reflns_used 1603
_cell_measurement_temperature 120.00
_cell_measurement_theta_max 24.98
_cell_measurement_theta_min 2.59
_cell_volume 1184.27(13)
_computing_cell_refinement 'SAINT V8.38A (Bruker, 2018)'
_computing_data_reduction 'SAINT V8.38A (Bruker, 2018)'
_computing_molecular_graphics 'Olex2 1.5 (Dolomanov et al., 2009)'
_computing_publication_material 'Olex2 1.5 (Dolomanov et al., 2009)'
_computing_structure_refinement 'SHELXL 2018/3 (Sheldrick, 2015)'
_computing_structure_solution 'SHELXT 2014/5 (Sheldrick, 2014)'
_diffrn_ambient_temperature 120.00
_diffrn_measured_fraction_theta_full 0.996
_diffrn_measured_fraction_theta_max 0.996
_diffrn_measurement_device_type 'Bruker APEX-II CCD'
_diffrn_measurement_method '\f and \w scans'
_diffrn_radiation_type MoK\a
_diffrn_radiation_wavelength 0.71073
_diffrn_reflns_av_R_equivalents 0.0863
_diffrn_reflns_av_unetI/netI 0.0748
_diffrn_reflns_Laue_measured_fraction_full 0.996
_diffrn_reflns_Laue_measured_fraction_max 0.996
_diffrn_reflns_limit_h_max 11
_diffrn_reflns_limit_h_min -13
_diffrn_reflns_limit_k_max 13
_diffrn_reflns_limit_k_min -13
_diffrn_reflns_limit_l_max 11
_diffrn_reflns_limit_l_min -11
_diffrn_reflns_number 4977
_diffrn_reflns_point_group_measured_fraction_full 0.997
_diffrn_reflns_point_group_measured_fraction_max 0.997
_diffrn_reflns_theta_full 25.024
_diffrn_reflns_theta_max 25.024
_diffrn_reflns_theta_min 2.124
_diffrn_source_current 1.4
_diffrn_source_power 0.07
_diffrn_source_voltage 50.0
_diffrn_standards_number 0
_exptl_absorpt_coefficient_mu 0.929
_exptl_absorpt_correction_T_max 0.7452
_exptl_absorpt_correction_T_min 0.5059
_exptl_absorpt_correction_type none
_exptl_absorpt_process_details
;
SADABS-2016/2 (Bruker,2016/2) was used for absorption correction.
wR2(int) was 0.1691 before and 0.0869 after correction.
The Ratio of minimum to maximum transmission is 0.6789.
The \l/2 correction factor is Not present.
;
_exptl_crystal_colour green
_exptl_crystal_colour_primary green
_exptl_crystal_density_diffrn 1.024
_exptl_crystal_description BLOCK
_exptl_crystal_F_000 370
_exptl_crystal_size_max 0.1
_exptl_crystal_size_mid 0.09
_exptl_crystal_size_min 0.07
_refine_diff_density_max 1.387
_refine_diff_density_min -0.591
_refine_diff_density_rms 0.101
_refine_ls_abs_structure_details
;
 Refined as an inversion twin.
;
_refine_ls_abs_structure_Flack 0.61(11)
_refine_ls_extinction_method none
_refine_ls_goodness_of_fit_ref 1.144
_refine_ls_hydrogen_treatment constr
_refine_ls_matrix_type full
_refine_ls_number_parameters 119
_refine_ls_number_reflns 1175
_refine_ls_number_restraints 133
_refine_ls_restrained_S_all 1.126
_refine_ls_R_factor_all 0.0559
_refine_ls_R_factor_gt 0.0474
_refine_ls_shift/su_max 0.000
_refine_ls_shift/su_mean 0.000
_refine_ls_structure_factor_coef Fsqd
_refine_ls_weighting_details 'w=1/[\s^2^(Fo^2^)+(0.0526P)^2^+0.2544P] where P=(Fo^2^+2Fc^2^)/3'
_refine_ls_weighting_scheme calc
_refine_ls_wR_factor_gt 0.1143
_refine_ls_wR_factor_ref 0.1231
_reflns_Friedel_coverage 0.756
_reflns_Friedel_fraction_full 0.998
_reflns_Friedel_fraction_max 0.998
_reflns_number_gt 1039
_reflns_number_total 1175
_reflns_threshold_expression 'I > 2\s(I)'
_cod_data_source_file d4sc00424h2.cif
_cod_data_source_block 20230620_wss_c2h4_znu_10_0m_b
_cod_depositor_comments 'Adding full bibliography for 1571218--1571221.cif.'
_cod_original_cell_volume 1184.27(15)
_cod_original_formula_sum 'C8.10 H18.20 B10 Cu N O4'
_cod_database_code 1571219
_shelx_shelxl_version_number 2018/3
_shelx_space_group_comment
;
The symmetry employed for this shelxl refinement is uniquely defined
by the following loop, which should always be used as a source of
symmetry information in preference to the above space-group names.
They are only intended as comments.
;
_shelx_estimated_absorpt_t_max 0.938
_shelx_estimated_absorpt_t_min 0.913
_olex2_refinement_description
;
1. Twinned data refinement
 Scales: 0.39(11)
 0.61(11)
2. Fixed Uiso
 At 1.2 times of:
  All B(H) groups, All C(H,H) groups
 At 1.5 times of:
  All C(H,H,H) groups
3. Restrained distances
 C8-C2
 1.33 with sigma of 0.02
 C14-C14_$1
 1.33 with sigma of 0.02
 C14-H14
 1.09 with sigma of 0.01
4. Restrained planarity
 C14_$1, H14, C14, H14_$3, H14_$2, H14_$1
 with sigma of 0.01
 H2A, C2, H8, C8
 with sigma of 0.01
5. Uiso/Uaniso restraints and constraints
N004 \\sim C1 \\sim C3 \\sim C5: within 2A with sigma of 0.01 and sigma for
terminal atoms of 0.02 within 2A
C006 \\sim B2 \\sim B3A \\sim B3B \\sim B4 \\sim B1: within 2A with sigma of
0.01 and sigma for terminal atoms of 0.02 within 2A
Uanis(C14) \\sim Ueq, Uanis(C2) \\sim Ueq, Uanis(C8) \\sim Ueq: with sigma of
0.005 and sigma for terminal atoms of 0.01
Uanis(B1) \\sim Ueq: with sigma of 0.005 and sigma for terminal atoms of 0.01
Uanis(C5) \\sim Ueq: with sigma of 0.005 and sigma for terminal atoms of 0.01
6. Others
 Sof(B4)=Sof(H4)=Sof(B3A)=Sof(H3AA)=1-FVAR(1)
 Sof(C5)=Sof(H5B)=Sof(H5A)=0.375*(1-FVAR(2))
 Sof(C3)=Sof(H3A)=Sof(H3B)=0.375*FVAR(2)
 Sof(B2)=Sof(H2)=Sof(B3B)=Sof(H3BA)=FVAR(1)
 Fixed Sof: C1(0.375) H1B(0.375) H1A(0.375) B1(0.5) H1(0.5) C14(0.075) C8(0.1)
 C2(0.1) H8(0.2) H2A(0.2) H14(0.15)
7.a Riding coordinates:
 C3(H3A,H3B), C5(H5B,H5A), C1(H1B,H1A), B1(H1), B2(H2), B3B(H3BA), B4(H4),
 B3A(H3AA), C2(H8,H2A), C2(H14)
;
_olex2_submission_special_instructions 'No special instructions were received'

loop_
_space_group_symop_operation_xyz
'x, y, z'
'-x, -y, z'
'y, -x, -z'
'-y, x, -z'
'x, -y, z'
'-x, y, z'
'y, x, -z'
'-y, -x, -z'

loop_
_atom_site_label
_atom_site_type_symbol
_atom_site_fract_x
_atom_site_fract_y
_atom_site_fract_z
_atom_site_U_iso_or_equiv
_atom_site_adp_type
_atom_site_occupancy
_atom_site_site_symmetry_order
_atom_site_calc_flag
_atom_site_refinement_flags_posn
_atom_site_refinement_flags_adp
_atom_site_refinement_flags_occupancy
_atom_site_disorder_assembly
_atom_site_disorder_group
Cu01 Cu 0.500000 0.500000 0.36051(9) 0.0138(4) Uani 1 4 d S T P A .
O2 O 0.500000 0.6766(11) 0.3822(16) 0.038(4) Uani 1 2 d S T P . .
O1 O 0.500000 0.6739(11) 0.6132(14) 0.037(4) Uani 1 2 d S T P . .
N004 N 0.500000 0.500000 0.1336(6) 0.0179(15) Uani 1 4 d S TU P . .
C005 C 0.500000 0.7249(5) 0.500(3) 0.0183(12) Uani 1 2 d S T P A .
C006 C 0.500000 0.8615(5) 0.499(3) 0.0197(12) Uani 1 2 d S TU P . .
C3 C 0.500000 0.614(6) 0.089(7) 0.041(8) Uani 0.326(15) 2 d S TU P A 1
H3A H 0.427110 0.658311 0.119891 0.049 Uiso 0.163(7) 1 d R U P A 1
H3B H 0.572890 0.658311 0.119891 0.049 Uiso 0.163(7) 1 d R U P A 1
C5 C 0.618(4) 0.500000 0.072(5) 0.038(6) Uani 0.424(15) 2 d S TU P A 2
H5B H 0.657476 0.572890 0.110614 0.045 Uiso 0.212(7) 1 d R U P A 2
H5A H 0.657476 0.427110 0.110614 0.045 Uiso 0.212(7) 1 d R U P A 2
C1 C 0.5725(15) 0.6042(16) 0.0814(15) 0.024(4) Uani 0.375 1 d . U P A 3
H1B H 0.646555 0.610596 0.134390 0.029 Uiso 0.375 1 d R U P A 3
H1A H 0.528385 0.679066 0.090030 0.029 Uiso 0.375 1 d R U P A 3
B1 B 0.551(2) 0.9351(16) 0.361(3) 0.025(4) Uani 0.5 1 d . U P A 4
H1 H 0.596626 0.889761 0.287781 0.030 Uiso 0.5 1 d R U P A 4
B2 B 0.4731(18) 0.9338(18) 0.661(2) 0.020(4) Uani 0.44(2) 1 d . U P A 1
H2 H 0.458606 0.886747 0.748029 0.024 Uiso 0.44(2) 1 d R U P A 1
B3B B 0.3638(16) 0.9343(17) 0.523(3) 0.022(3) Uani 0.44(2) 1 d . U P A 1
H3BA H 0.286613 0.888373 0.531722 0.027 Uiso 0.44(2) 1 d R U P A 1
B4 B 0.3793(19) 0.9338(18) 0.430(2) 0.031(3) Uani 0.56(2) 1 d . U P A 2
H4 H 0.313242 0.887143 0.384144 0.037 Uiso 0.56(2) 1 d R U P A 2
B3A B 0.4039(18) 0.9313(14) 0.6145(19) 0.023(3) Uani 0.56(2) 1 d . U P A 2
H3AA H 0.331269 0.873779 0.660998 0.028 Uiso 0.56(2) 1 d R U P A 2
C14 C 0.000000 0.9402(13) 0.348(9) 0.26(12) Uani 0.15 2 d DS TU P . .
C8 C 0.170(3) 1.000000 -0.001(9) 1.1(3) Uani 0.2 2 d DS TU P . .
C2 C 0.2862(15) 1.000000 -0.036(9) 0.8(2) Uani 0.2 2 d DS TU P . .
H8 H 0.123932 0.914030 0.009612 1.204 Uiso 0.2 1 d R U P B -1
H2A H 0.327672 1.088550 -0.044738 1.204 Uiso 0.2 1 d R U P B -1
H14 H -0.090758 0.902940 0.348242 1.204 Uiso 0.15 1 d DR U P B -1

loop_
_atom_site_aniso_label
_atom_site_aniso_U_11
_atom_site_aniso_U_22
_atom_site_aniso_U_33
_atom_site_aniso_U_23
_atom_site_aniso_U_13
_atom_site_aniso_U_12
Cu01 0.0133(13) 0.0118(13) 0.0162(6) 0.000 0.000 0.000
O2 0.073(10) 0.014(5) 0.027(10) 0.001(5) 0.000 0.000
O1 0.076(10) 0.015(5) 0.019(10) -0.002(5) 0.000 0.000
N004 0.018(8) 0.020(8) 0.016(3) 0.000 0.000 0.000
C005 0.013(3) 0.018(3) 0.023(3) 0.003(10) 0.000 0.000
C006 0.021(3) 0.014(3) 0.024(3) -0.008(6) 0.000 0.000
C3 0.060(16) 0.037(14) 0.027(14) 0.005(13) 0.000 0.000
C5 0.018(10) 0.069(11) 0.027(10) 0.000 0.015(8) 0.000
C1 0.028(10) 0.036(9) 0.008(6) 0.000(6) -0.006(6) -0.018(7)
B1 0.041(6) 0.014(6) 0.020(6) -0.006(5) 0.004(6) 0.001(5)
B2 0.029(9) 0.015(6) 0.015(7) -0.007(5) 0.006(6) 0.001(6)
B3B 0.018(5) 0.015(5) 0.034(8) -0.006(7) 0.002(6) 0.000(4)
B4 0.030(7) 0.017(5) 0.045(8) -0.004(7) -0.005(7) -0.006(5)
B3A 0.026(7) 0.013(5) 0.031(7) -0.005(5) 0.012(5) -0.002(5)
C14 0.26(12) 0.26(12) 0.26(12) -0.002(15) 0.000 0.000
C8 1.1(3) 1.1(3) 1.1(3) 0.000 0.000(15) 0.000
C2 0.8(2) 0.8(2) 0.8(2) 0.000 0.000(15) 0.000

loop_
_atom_type_symbol
_atom_type_description
_atom_type_scat_dispersion_real
_atom_type_scat_dispersion_imag
_atom_type_scat_source
C C 0.0033 0.0016 'International Tables Vol C Tables 4.2.6.8 and 6.1.1.4'
H H 0.0000 0.0000 'International Tables Vol C Tables 4.2.6.8 and 6.1.1.4'
B B 0.0013 0.0007 'International Tables Vol C Tables 4.2.6.8 and 6.1.1.4'
Cu Cu 0.3201 1.2651 'International Tables Vol C Tables 4.2.6.8 and 6.1.1.4'
N N 0.0061 0.0033 'International Tables Vol C Tables 4.2.6.8 and 6.1.1.4'
O O 0.0106 0.0060 'International Tables Vol C Tables 4.2.6.8 and 6.1.1.4'

loop_
_geom_angle_atom_site_label_1
_geom_angle_atom_site_label_2
_geom_angle_atom_site_label_3
_geom_angle
_geom_angle_site_symmetry_1
_geom_angle_site_symmetry_3
_geom_angle_publ_flag
O2 Cu01 Cu01 84.0(4) 2_665 3_566 ?
O2 Cu01 Cu01 84.0(4) . 3_566 ?
O2 Cu01 O2 167.9(9) 2_665 . ?
O2 Cu01 N004 96.0(4) . . ?
O2 Cu01 N004 96.0(4) 2_665 . ?
O1 Cu01 Cu01 82.6(4) 4_656 3_566 ?
O1 Cu01 Cu01 82.6(4) 3_566 3_566 ?
O1 Cu01 O2 89.22(3) 4_656 2_665 ?
O1 Cu01 O2 89.22(3) 3_566 2_665 ?
O1 Cu01 O2 89.22(3) 4_656 . ?
O1 Cu01 O2 89.22(3) 3_566 . ?
O1 Cu01 O1 165.1(8) 3_566 4_656 ?
O1 Cu01 N004 97.4(4) 3_566 . ?
O1 Cu01 N004 97.4(4) 4_656 . ?
N004 Cu01 Cu01 180.0 . 3_566 ?
C005 O2 Cu01 121.5(11) . . ?
C005 O1 Cu01 124.9(12) . 3_566 ?
C3 N004 Cu01 109(3) 2_665 . ?
C3 N004 Cu01 109(3) . . ?
C3 N004 C3 143(6) . 2_665 ?
C3 N004 C5 82.5(8) . 2_665 ?
C3 N004 C5 82.5(8) 2_665 2_665 ?
C3 N004 C1 129(2) 2_665 6_655 ?
C3 N004 C1 32.9(9) . 6_655 ?
C3 N004 C1 129(2) . 5_565 ?
C3 N004 C1 129(2) . 2_665 ?
C3 N004 C1 32.9(9) 2_665 2_665 ?
C3 N004 C1 32.9(9) 2_665 5_565 ?
C5 N004 Cu01 114(2) 2_665 . ?
C5 N004 Cu01 114(2) . . ?
C5 N004 C1 110.8(13) . 6_655 ?
C5 N004 C1 51.1(8) 2_665 6_655 ?
C1 N004 Cu01 109.5(6) . . ?
C1 N004 Cu01 109.5(6) 6_655 . ?
C1 N004 Cu01 109.5(6) 2_665 . ?
C1 N004 Cu01 109.5(6) 5_565 . ?
C1 N004 C1 101.3(15) 2_665 6_655 ?
C1 N004 C1 65.2(15) . 6_655 ?
C1 N004 C1 140.9(11) 5_565 6_655 ?
O2 C005 C006 115(2) . . ?
O1 C005 O2 127.0(6) . . ?
O1 C005 C006 118(2) . . ?
C005 C006 B1 119.9(19) . 6_655 ?
C005 C006 B1 119.9(19) . . ?
C005 C006 B2 117(2) . 6_655 ?
C005 C006 B2 117(2) . . ?
C005 C006 B3B 117.8(7) . 6_655 ?
C005 C006 B3B 117.8(7) . . ?
C005 C006 B4 118.4(10) . . ?
C005 C006 B4 118.4(10) . 6_655 ?
C005 C006 B3A 116.5(15) . . ?
C005 C006 B3A 116.5(15) . 6_655 ?
B1 C006 B1 40.4(19) 6_655 . ?
B1 C006 B3A 94.4(11) . 6_655 ?
B1 C006 B3A 120.3(9) 6_655 6_655 ?
B2 C006 B2 19.4(13) . 6_655 ?
B3B C006 B2 79.5(11) 6_655 . ?
B3B C006 B2 61.5(12) 6_655 6_655 ?
B3B C006 B2 79.5(11) . 6_655 ?
B3B C006 B2 61.5(12) . . ?
B3B C006 B3B 121.8(13) . 6_655 ?
B4 C006 B4 104.7(17) 6_655 . ?
B4 C006 B3A 121.7(8) . 6_655 ?
B4 C006 B3A 63.0(10) . . ?
B4 C006 B3A 121.7(8) 6_655 . ?
B4 C006 B3A 63.0(10) 6_655 6_655 ?
B3A C006 B3A 76.5(15) . 6_655 ?
N004 C3 H3A 111.9 . . ?
N004 C3 H3B 111.9 . . ?
H3A C3 H3B 109.5 . . ?
N004 C5 H5B 104.7 . . ?
N004 C5 H5A 104.7 . . ?
H5B C5 H5A 109.5 . . ?
N004 C1 H3A 119(4) . 6_655 ?
N004 C1 H5A 98.0(18) . 5_565 ?
N004 C1 C1 105.6(8) . 7 ?
N004 C1 C1 57.4(8) . 6_655 ?
N004 C1 H1B 109.8 . . ?
N004 C1 H1A 111.3 . . ?
H3A C1 H5A 97.9 6_655 5_565 ?
C1 C1 H1B 148.0 6_655 . ?
C1 C1 H1B 109.4 7 . ?
C1 C1 H1A 59.6 6_655 . ?
C1 C1 H1A 112.0 7 . ?
H1B C1 H1A 108.7 . . ?
C006 B1 B1 100.0(13) . 2_675 ?
C006 B1 H1 119.1 . . ?
B1 B1 C006 119.7(8) 5_575 . ?
B1 B1 C006 69.8(9) 6_655 . ?
B1 B1 H1 120.1 6_655 . ?
B1 B1 H1 134.9 2_675 . ?
B1 B1 H1 120.2 5_575 . ?
C006 B2 H2 121.6 . . ?
C006 B2 B3B 58.1(10) . . ?
B2 B2 C006 110.9(9) 2_675 . ?
B2 B2 C006 80.3(7) 6_655 . ?
B2 B2 C006 116.9(8) 5_575 . ?
B2 B2 B2 90.004(12) 6_655 5_575 ?
B2 B2 B2 67.9(15) 6_655 2_675 ?
B2 B2 B2 22.1(14) 5_575 2_675 ?
B2 B2 H2 99.3 6_655 . ?
B2 B2 H2 123.0 2_675 . ?
B2 B2 H2 121.5 5_575 . ?
B2 B2 B3B 104.6(14) 2_675 . ?
B2 B2 B3B 89.8(9) 5_575 . ?
B2 B2 B3B 132.7(9) 6_655 . ?
B3B B2 H2 120.6 . . ?
C006 B3B B2 60.4(12) . . ?
C006 B3B H3BA 121.4 . . ?
B2 B3B H3BA 121.2 . . ?
B3B B3B C006 117.8(7) 5_575 . ?
B3B B3B B2 90.2(9) 5_575 . ?
B3B B3B H3BA 120.6 5_575 . ?
C006 B4 H4 120.4 . . ?
C006 B4 B3A 59.3(13) . . ?
B4 B4 C006 118.3(7) 5_575 . ?
B4 B4 H4 121.1 5_575 . ?
B4 B4 B3A 90.9(10) 5_575 . ?
B3A B4 H4 122.8 . . ?
C006 B3A B4 57.7(11) . . ?
C006 B3A B3A 51.7(8) . 6_655 ?
C006 B3A H3AA 116.4 . . ?
B4 B3A B3A 98.8(11) . 6_655 ?
B4 B3A H3AA 106.9 . . ?
B3A B3A C006 116.7(7) 5_575 . ?
B3A B3A B4 89.1(10) 5_575 . ?
B3A B3A B3A 90.001(10) 5_575 6_655 ?
B3A B3A H3AA 136.0 6_655 . ?
B3A B3A H3AA 124.7 5_575 . ?
C14 C14 H14 112.3 2_575 . ?
C14 C14 H14 112.3(9) 2_575 6 ?
H14 C14 H14 135.4 . 6 ?
C2 C8 H8 118.7 . . ?
C8 C2 H2A 115.4 . . ?

loop_
_geom_bond_atom_site_label_1
_geom_bond_atom_site_label_2
_geom_bond_distance
_geom_bond_site_symmetry_2
_geom_bond_publ_flag
Cu01 Cu01 2.6746(17) 3_566 ?
Cu01 O2 1.973(12) 2_665 ?
Cu01 O2 1.973(12) . ?
Cu01 O1 1.949(12) 3_566 ?
Cu01 O1 1.949(12) 4_656 ?
Cu01 N004 2.175(6) . ?
O2 C005 1.25(3) . ?
O1 C005 1.23(3) . ?
N004 C3 1.34(6) . ?
N004 C3 1.34(6) 2_665 ?
N004 C5 1.44(4) . ?
N004 C5 1.44(4) 2_665 ?
N004 C1 1.497(14) . ?
N004 C1 1.497(14) 6_655 ?
N004 C1 1.497(14) 5_565 ?
N004 C1 1.497(14) 2_665 ?
C005 C006 1.519(8) . ?
C006 B1 1.65(3) . ?
C006 B1 1.65(3) 6_655 ?
C006 B2 1.77(3) 6_655 ?
C006 B2 1.77(3) . ?
C006 B3B 1.732(19) . ?
C006 B3B 1.732(19) 6_655 ?
C006 B4 1.70(2) 6_655 ?
C006 B4 1.70(2) . ?
C006 B3A 1.72(2) 6_655 ?
C006 B3A 1.72(2) . ?
C3 H3A 0.9921 . ?
C3 H3B 0.9921 . ?
C5 H5B 0.9919 . ?
C5 H5A 0.9919 . ?
C1 C1 1.61(3) 6_655 ?
C1 C1 1.64(3) 7 ?
C1 H1B 0.9699 . ?
C1 H1A 0.9699 . ?
B1 B1 1.44(4) 5_575 ?
B1 B1 1.84(4) 2_675 ?
B1 B1 1.14(5) 6_655 ?
B1 H1 1.0014 . ?
B2 B2 1.47(4) 5_575 ?
B2 B2 1.59(4) 2_675 ?
B2 B2 0.60(4) 6_655 ?
B2 H2 1.0006 . ?
B2 B3B 1.79(3) . ?
B3B B3B 1.46(4) 5_575 ?
B3B H3BA 1.0017 . ?
B4 B4 1.47(4) 5_575 ?
B4 H4 1.0023 . ?
B4 B3A 1.79(3) . ?
B3A B3A 1.53(3) 5_575 ?
B3A B3A 2.14(4) 6_655 ?
B3A H3AA 1.1223 . ?
C14 C14 1.33(3) 2_575 ?
C14 H14 1.0904 . ?
C14 H14 1.090(15) 6 ?
C8 C2 1.33(3) . ?
C8 H8 1.0898 . ?
C2 H2A 1.0901 . ?

loop_
_geom_torsion_atom_site_label_1
_geom_torsion_atom_site_label_2
_geom_torsion_atom_site_label_3
_geom_torsion_atom_site_label_4
_geom_torsion
_geom_torsion_site_symmetry_1
_geom_torsion_site_symmetry_2
_geom_torsion_site_symmetry_3
_geom_torsion_site_symmetry_4
_geom_torsion_publ_flag
Cu01 O2 C005 O1 0.000(10) . . . . ?
Cu01 O2 C005 C006 180.000(6) . . . . ?
Cu01 O1 C005 O2 0.000(11) 3_566 . . . ?
Cu01 O1 C005 C006 180.000(6) 3_566 . . . ?
Cu01 N004 C1 C1 161.9(13) . . . 7 ?
Cu01 N004 C1 C1 -103.1(6) . . . 6_655 ?
O2 C005 C006 B1 23.5(13) . . . 6_655 ?
O2 C005 C006 B1 -23.5(13) . . . . ?
O2 C005 C006 B2 169.1(8) . . . . ?
O2 C005 C006 B2 -169.1(8) . . . 6_655 ?
O2 C005 C006 B3B -99.0(19) . . . 6_655 ?
O2 C005 C006 B3B 99.0(19) . . . . ?
O2 C005 C006 B4 -64.2(18) . . . 6_655 ?
O2 C005 C006 B4 64.2(18) . . . . ?
O2 C005 C006 B3A 136.2(13) . . . . ?
O2 C005 C006 B3A -136.2(13) . . . 6_655 ?
O1 C005 C006 B1 156.5(13) . . . . ?
O1 C005 C006 B1 -156.5(13) . . . 6_655 ?
O1 C005 C006 B2 10.9(8) . . . 6_655 ?
O1 C005 C006 B2 -10.9(8) . . . . ?
O1 C005 C006 B3B -81.0(19) . . . . ?
O1 C005 C006 B3B 81.0(19) . . . 6_655 ?
O1 C005 C006 B4 -115.8(18) . . . . ?
O1 C005 C006 B4 115.8(18) . . . 6_655 ?
O1 C005 C006 B3A 43.8(13) . . . 6_655 ?
O1 C005 C006 B3A -43.8(13) . . . . ?
C005 C006 B1 B1 102.3(13) . . . 6_655 ?
C005 C006 B1 B1 -179.9(7) . . . 5_575 ?
C005 C006 B1 B1 144.8(12) . . . 2_675 ?
C005 C006 B2 B2 179.9(3) . . . 5_575 ?
C005 C006 B2 B2 156.6(14) . . . 2_675 ?
C005 C006 B2 B2 94.9(6) . . . 6_655 ?
C005 C006 B2 B3B -108.7(10) . . . . ?
C005 C006 B3B B2 107(2) . . . . ?
C005 C006 B3B B3B 179.6(17) . . . 5_575 ?
C005 C006 B4 B4 179.7(16) . . . 5_575 ?
C005 C006 B4 B3A 107(2) . . . . ?
C005 C006 B3A B4 -110.0(17) . . . . ?
C005 C006 B3A B3A 179.8(12) . . . 5_575 ?
C005 C006 B3A B3A 113.1(19) . . . 6_655 ?
C006 B2 B3B B3B -122.4(7) . . . 5_575 ?
C006 B4 B3A B3A 122.8(5) . . . 5_575 ?
C006 B4 B3A B3A 32.9(5) . . . 6_655 ?
C1 N004 C1 C1 -95.0(17) 6_655 . . 7 ?
C1 N004 C1 C1 76.9(6) 2_665 . . 6_655 ?
C1 N004 C1 C1 -18.1(13) 2_665 . . 7 ?
C1 N004 C1 C1 46(2) 5_565 . . 7 ?
C1 N004 C1 C1 141.2(10) 5_565 . . 6_655 ?
B1 C006 B1 B1 42.6(15) 6_655 . . 2_675 ?
B1 C006 B1 B1 77.9(8) 6_655 . . 5_575 ?
B2 C006 B2 B2 61.7(18) 6_655 . . 2_675 ?
B2 C006 B2 B2 85.0(4) 6_655 . . 5_575 ?
B2 C006 B2 B3B 156.3(9) 6_655 . . . ?
B2 C006 B3B B2 -7.8(6) 6_655 . . . ?
B2 C006 B3B B3B 72.8(11) . . . 5_575 ?
B2 C006 B3B B3B 65.0(11) 6_655 . . 5_575 ?
B2 B2 B3B C006 105.8(14) 2_675 . . . ?
B2 B2 B3B C006 122.4(7) 5_575 . . . ?
B2 B2 B3B C006 32.5(11) 6_655 . . . ?
B2 B2 B3B B3B -16.6(12) 2_675 . . 5_575 ?
B2 B2 B3B B3B -89.8(8) 6_655 . . 5_575 ?
B2 B2 B3B B3B 0.000(8) 5_575 . . 5_575 ?
B3B C006 B2 B2 -156.3(9) . . . 6_655 ?
B3B C006 B2 B2 64.0(9) 6_655 . . 5_575 ?
B3B C006 B2 B2 40.7(18) 6_655 . . 2_675 ?
B3B C006 B2 B2 -21.0(9) 6_655 . . 6_655 ?
B3B C006 B2 B2 -95(2) . . . 2_675 ?
B3B C006 B2 B2 -71.3(9) . . . 5_575 ?
B3B C006 B2 B3B 135.3(17) 6_655 . . . ?
B3B C006 B3B B2 -54(2) 6_655 . . . ?
B3B C006 B3B B3B 18(3) 6_655 . . 5_575 ?
B4 C006 B4 B4 -45.8(17) 6_655 . . 5_575 ?
B4 C006 B4 B3A -118.4(13) 6_655 . . . ?
B4 C006 B3A B4 91(2) 6_655 . . . ?
B4 C006 B3A B3A 20.9(18) 6_655 . . 5_575 ?
B4 C006 B3A B3A -136.8(10) . . . 6_655 ?
B4 C006 B3A B3A -70.2(9) . . . 5_575 ?
B4 C006 B3A B3A -45.8(13) 6_655 . . 6_655 ?
B4 B4 B3A C006 -122.8(5) 5_575 . . . ?
B4 B4 B3A B3A -89.86(15) 5_575 . . 6_655 ?
B4 B4 B3A B3A 0.000(10) 5_575 . . 5_575 ?
B3A C006 B4 B4 21.2(19) 6_655 . . 5_575 ?
B3A C006 B4 B4 72.6(10) . . . 5_575 ?
B3A C006 B4 B3A -51.5(18) 6_655 . . . ?
B3A C006 B3A B4 136.8(10) 6_655 . . . ?
B3A C006 B3A B3A 66.6(10) 6_655 . . 5_575 ?

loop_
_twin_individual_id
_twin_individual_mass_fraction_refined
1 0.39(11)
2 0.61(11)
